data_6000127
loop_
_publ_author_name
'Lauterbach, Rainer'
'Irran, Elisabeth'
'Henry, Paul F.'
'Weller, Mark T.'
'Schnick, Wolfgang'

_publ_section_title
;
 High-temperature synthesis, single-crystal X-ray and neutron powder
 diffraction, and materials properties of Sr3Ln10Si18Al12O18N36 (Ln =
 Ce, Pr, Nd)---novel sialons with an ordered distribution of Si, Al, O,
 and N
;
_journal_issue 6
_journal_name_full 'Journal of Materials Chemistry'
_journal_page_first 1357
_journal_page_last 1364
_journal_paper_doi 10.1039/a908844j
_journal_volume 10
_journal_year 2000
_chemical_formula_sum 'Al12 Ce10 N36 O18 Si18 Sr3'
_chemical_formula_weight 3285.80
_space_group_IT_number 217
_symmetry_cell_setting cubic
_symmetry_space_group_name_Hall 'I -4 2 3'
_symmetry_space_group_name_H-M 'I -4 3 m'
_atom_sites_solution_hydrogens geom
_atom_sites_solution_primary direct
_atom_sites_solution_secondary difmap
_audit_creation_method SHELXL-97
_cell_angle_alpha 90.00
_cell_angle_beta 90.00
_cell_angle_gamma 90.00
_cell_formula_units_Z 2
_cell_length_a 13.382(2)
_cell_length_b 13.382(2)
_cell_length_c 13.382(2)
_cell_measurement_reflns_used 12
_cell_measurement_temperature 296(2)
_cell_measurement_theta_max 13.39
_cell_measurement_theta_min 5.71
_cell_volume 2396.4(6)
_computing_cell_refinement 'Bruker XSCANS'
_computing_data_collection 'Bruker XSCANS'
_computing_data_reduction 'Bruker SHELXTL'
_computing_molecular_graphics 'Bruker SHELXTL'
_computing_publication_material 'Bruker SHELXTL'
_computing_structure_refinement 'SHELXL-97 (Sheldrick, 1997)'
_computing_structure_solution 'SHELXS-97 (Sheldrick, 1990)'
_diffrn_ambient_temperature 296(2)
_diffrn_measured_fraction_theta_full 0.997
_diffrn_measured_fraction_theta_max 0.997
_diffrn_measurement_device_type 'Bruker P4'
_diffrn_measurement_method '\w scans'
_diffrn_radiation_monochromator graphite
_diffrn_radiation_source 'fine-focus sealed tube'
_diffrn_radiation_type MoK\a
_diffrn_radiation_wavelength 0.71073
_diffrn_reflns_av_R_equivalents 0.0721
_diffrn_reflns_av_sigmaI/netI 0.0386
_diffrn_reflns_limit_h_max 18
_diffrn_reflns_limit_h_min -18
_diffrn_reflns_limit_k_max 18
_diffrn_reflns_limit_k_min -18
_diffrn_reflns_limit_l_max 18
_diffrn_reflns_limit_l_min -18
_diffrn_reflns_number 3875
_diffrn_reflns_theta_full 29.98
_diffrn_reflns_theta_max 29.98
_diffrn_reflns_theta_min 2.15
_diffrn_standards_interval_count 97
_diffrn_standards_number 3
_exptl_absorpt_coefficient_mu 13.372
_exptl_absorpt_correction_T_max 0.3177
_exptl_absorpt_correction_T_min 0.1798
_exptl_absorpt_correction_type empirical
_exptl_crystal_colour red
_exptl_crystal_density_diffrn 4.554
_exptl_crystal_density_method 'not measured'
_exptl_crystal_description prism
_exptl_crystal_F_000 2996
_exptl_crystal_size_max 0.10
_exptl_crystal_size_mid 0.15
_exptl_crystal_size_min 0.12
_refine_diff_density_max 2.488
_refine_diff_density_min -0.873
_refine_diff_density_rms 0.201
_refine_ls_abs_structure_details 'Flack H D (1983), Acta Cryst. A39, 876-881'
_refine_ls_abs_structure_Flack 0.01(3)
_refine_ls_extinction_coef 0.00004(11)
_refine_ls_extinction_expression Fc^*^=kFc[1+0.001xFc^2^\l^3^/sin(2\q)]^-1/4^
_refine_ls_extinction_method SHELXL
_refine_ls_goodness_of_fit_ref 1.116
_refine_ls_hydrogen_treatment mixed
_refine_ls_matrix_type full
_refine_ls_number_parameters 57
_refine_ls_number_reflns 688
_refine_ls_number_restraints 0
_refine_ls_restrained_S_all 1.116
_refine_ls_R_factor_all 0.0333
_refine_ls_R_factor_gt 0.0298
_refine_ls_shift/su_max 0.000
_refine_ls_shift/su_mean 0.000
_refine_ls_structure_factor_coef Fsqd
_refine_ls_weighting_details 'calc w=1/[\s^2^(Fo^2^)+(0.0414P)^2^+19.9850P] where P=(Fo^2^+2Fc^2^)/3'
_refine_ls_weighting_scheme calc
_refine_ls_wR_factor_gt 0.0708
_refine_ls_wR_factor_ref 0.0740
_reflns_number_gt 654
_reflns_number_total 688
_reflns_threshold_expression >2sigma(I)
_cod_data_source_file a908844j.txt
_cod_data_source_block rl3-82
_cod_depositor_comments
;
The following automatic conversions were performed:
'_symmetry_cell_setting' value 'Cubic' changed to 'cubic' according to
'/home/saulius/struct/CIF-dictionaries/cif_core.dic' dictionary named
'cif_core.dic' version 2.4.1 from 2010-06-29.

Automatic conversion script
Id: cif_fix_enum 1527 2010-12-29 10:47:43Z saulius 
;
_cod_original_cell_volume 2396.4(7)
_cod_original_sg_symbol_H-M I-43m
_cod_database_code 6000127

loop_
_symmetry_equiv_pos_as_xyz
'x, y, z'
'-x, -y, z'
'-x, y, -z'
'x, -y, -z'
'z, x, y'
'z, -x, -y'
'-z, -x, y'
'-z, x, -y'
'y, z, x'
'-y, z, -x'
'y, -z, -x'
'-y, -z, x'
'y, x, z'
'-y, -x, z'
'y, -x, -z'
'-y, x, -z'
'x, z, y'
'-x, z, -y'
'-x, -z, y'
'x, -z, -y'
'z, y, x'
'z, -y, -x'
'-z, y, -x'
'-z, -y, x'
'x+1/2, y+1/2, z+1/2'
'-x+1/2, -y+1/2, z+1/2'
'-x+1/2, y+1/2, -z+1/2'
'x+1/2, -y+1/2, -z+1/2'
'z+1/2, x+1/2, y+1/2'
'z+1/2, -x+1/2, -y+1/2'
'-z+1/2, -x+1/2, y+1/2'
'-z+1/2, x+1/2, -y+1/2'
'y+1/2, z+1/2, x+1/2'
'-y+1/2, z+1/2, -x+1/2'
'y+1/2, -z+1/2, -x+1/2'
'-y+1/2, -z+1/2, x+1/2'
'y+1/2, x+1/2, z+1/2'
'-y+1/2, -x+1/2, z+1/2'
'y+1/2, -x+1/2, -z+1/2'
'-y+1/2, x+1/2, -z+1/2'
'x+1/2, z+1/2, y+1/2'
'-x+1/2, z+1/2, -y+1/2'
'-x+1/2, -z+1/2, y+1/2'
'x+1/2, -z+1/2, -y+1/2'
'z+1/2, y+1/2, x+1/2'
'z+1/2, -y+1/2, -x+1/2'
'-z+1/2, y+1/2, -x+1/2'
'-z+1/2, -y+1/2, x+1/2'

loop_
_atom_site_label
_atom_site_type_symbol
_atom_site_fract_x
_atom_site_fract_y
_atom_site_fract_z
_atom_site_U_iso_or_equiv
_atom_site_adp_type
_atom_site_occupancy
_atom_site_symmetry_multiplicity
_atom_site_calc_flag
_atom_site_refinement_flags
_atom_site_disorder_assembly
_atom_site_disorder_group
Ce1 Ce 0.37059(12) 0.37059(12) 0.0496(3) 0.0132(3) Uani 0.83(3) 2 d SP . .
Sr1 Sr 0.3706(14) 0.3706(14) 0.059(2) 0.034(8) Uani 0.17(3) 2 d SP . .
Sr2 Sr 0.0000 0.0000 0.0000 0.222(11) Uani 1 24 d S . .
Si1 Si 0.15015(11) 0.15015(11) 0.31001(18) 0.0099(4) Uani 1 2 d S . .
Si2 Si 0.3000(3) 0.0000 0.0000 0.0088(6) Uani 1 4 d S . .
Al1 Al 0.20541(12) 0.20541(12) 0.95463(19) 0.0068(5) Uani 1 2 d S . .
O1 O 0.2138(4) 0.2138(4) 0.3978(6) 0.0293(18) Uani 1 2 d S . .
O2 O 0.2500 0.5000 0.0000 0.021(2) Uani 1 4 d S . .
N1 N 0.0720(4) 0.0720(4) 0.3762(6) 0.0136(13) Uani 1 2 d S . .
N2 N 0.2324(4) 0.2324(4) 0.0823(5) 0.0122(13) Uani 1 2 d S . .
N3 N 0.9228(5) 0.0772(5) 0.2287(8) 0.0220(19) Uani 1 2 d S . .

loop_
_atom_site_aniso_label
_atom_site_aniso_U_11
_atom_site_aniso_U_22
_atom_site_aniso_U_33
_atom_site_aniso_U_23
_atom_site_aniso_U_13
_atom_site_aniso_U_12
Ce1 0.0148(5) 0.0148(5) 0.0099(6) 0.0001(3) 0.0001(3) -0.0048(6)
Sr1 0.044(10) 0.044(10) 0.012(7) -0.001(3) -0.001(3) -0.023(9)
Sr2 0.222(11) 0.222(11) 0.222(11) 0.000 0.000 0.000
Si1 0.0100(6) 0.0100(6) 0.0097(9) -0.0004(5) -0.0004(5) 0.0006(7)
Si2 0.0102(14) 0.0081(8) 0.0081(8) -0.0005(11) 0.000 0.000
Al1 0.0066(6) 0.0066(6) 0.0071(10) 0.0000(6) 0.0000(6) -0.0011(8)
O1 0.034(3) 0.034(3) 0.020(3) 0.000(2) 0.000(2) -0.012(3)
O2 0.013(4) 0.025(3) 0.025(3) 0.000 0.000 0.000
N1 0.0141(19) 0.0141(19) 0.012(3) 0.0005(19) 0.0005(19) -0.005(2)
N2 0.0130(19) 0.0130(19) 0.010(3) 0.0004(19) 0.0004(19) 0.005(3)
N3 0.017(2) 0.017(2) 0.033(5) 0.013(3) -0.013(3) -0.002(3)

loop_
_atom_type_symbol
_atom_type_description
_atom_type_scat_dispersion_real
_atom_type_scat_dispersion_imag
_atom_type_scat_source
N N 0.0061 0.0033 'International Tables Vol C Tables 4.2.6.8 and 6.1.1.4'
O O 0.0106 0.0060 'International Tables Vol C Tables 4.2.6.8 and 6.1.1.4'
Al Al 0.0645 0.0514 'International Tables Vol C Tables 4.2.6.8 and 6.1.1.4'
Si Si 0.0817 0.0704 'International Tables Vol C Tables 4.2.6.8 and 6.1.1.4'
Sr Sr -1.5307 3.2498 'International Tables Vol C Tables 4.2.6.8 and 6.1.1.4'
Ce Ce -0.2486 2.6331 'International Tables Vol C Tables 4.2.6.8 and 6.1.1.4'

loop_
_geom_angle_atom_site_label_1
_geom_angle_atom_site_label_2
_geom_angle_atom_site_label_3
_geom_angle
_geom_angle_site_symmetry_1
_geom_angle_site_symmetry_3
_geom_angle_publ_flag
O2 Ce1 O2 148.42(16) 30 . ?
O2 Ce1 N1 75.00(8) 30 26_554 ?
O2 Ce1 N1 75.00(8) . 26_554 ?
O2 Ce1 O1 78.97(9) 30 26_554 ?
O2 Ce1 O1 78.97(9) . 26_554 ?
N1 Ce1 O1 63.3(2) 26_554 26_554 ?
O2 Ce1 N2 94.48(7) 30 . ?
O2 Ce1 N2 94.48(7) . . ?
N1 Ce1 N2 124.6(2) 26_554 . ?
O1 Ce1 N2 61.4(2) 26_554 . ?
O2 Ce1 N1 67.75(14) 30 28 ?
O2 Ce1 N1 120.19(14) . 28 ?
N1 Ce1 N1 87.3(3) 26_554 28 ?
O1 Ce1 N1 140.5(2) 26_554 28 ?
N2 Ce1 N1 139.23(19) . 28 ?
O2 Ce1 N1 120.19(14) 30 27 ?
O2 Ce1 N1 67.75(14) . 27 ?
N1 Ce1 N1 87.3(3) 26_554 27 ?
O1 Ce1 N1 140.5(2) 26_554 27 ?
N2 Ce1 N1 139.23(19) . 27 ?
N1 Ce1 N1 54.5(2) 28 27 ?
O2 Ce1 O1 139.03(18) 30 9 ?
O2 Ce1 O1 70.12(15) . 9 ?
N1 Ce1 O1 145.11(15) 26_554 9 ?
O1 Ce1 O1 108.47(7) 26_554 9 ?
N2 Ce1 O1 59.07(19) . 9 ?
N1 Ce1 O1 110.6(2) 28 9 ?
N1 Ce1 O1 80.2(2) 27 9 ?
O2 Ce1 O1 70.12(15) 30 5 ?
O2 Ce1 O1 139.03(18) . 5 ?
N1 Ce1 O1 145.11(15) 26_554 5 ?
O1 Ce1 O1 108.47(7) 26_554 5 ?
N2 Ce1 O1 59.07(19) . 5 ?
N1 Ce1 O1 80.2(2) 28 5 ?
N1 Ce1 O1 110.6(2) 27 5 ?
O1 Ce1 O1 69.4(3) 9 5 ?
O2 Ce1 N3 104.21(8) 30 28_455 ?
O2 Ce1 N3 104.21(8) . 28_455 ?
N1 Ce1 N3 136.5(2) 26_554 28_455 ?
O1 Ce1 N3 160.3(3) 26_554 28_455 ?
N2 Ce1 N3 98.9(2) . 28_455 ?
N1 Ce1 N3 54.76(19) 28 28_455 ?
N1 Ce1 N3 54.76(19) 27 28_455 ?
O1 Ce1 N3 56.32(19) 9 28_455 ?
O1 Ce1 N3 56.32(19) 5 28_455 ?
O2 Ce1 Si2 98.35(6) 30 34 ?
O2 Ce1 Si2 98.35(6) . 34 ?
N1 Ce1 Si2 104.30(19) 26_554 34 ?
O1 Ce1 Si2 167.6(2) 26_554 34 ?
N2 Ce1 Si2 131.1(2) . 34 ?
N1 Ce1 Si2 31.96(15) 28 34 ?
N1 Ce1 Si2 31.96(15) 27 34 ?
O1 Ce1 Si2 81.59(17) 9 34 ?
O1 Ce1 Si2 81.59(17) 5 34 ?
N3 Ce1 Si2 32.17(16) 28_455 34 ?
O2 Ce1 Si1 74.70(8) 30 26_554 ?
O2 Ce1 Si1 74.70(8) . 26_554 ?
N1 Ce1 Si1 32.09(16) 26_554 26_554 ?
O1 Ce1 Si1 31.18(19) 26_554 26_554 ?
N2 Ce1 Si1 92.53(18) . 26_554 ?
N1 Ce1 Si1 115.56(18) 28 26_554 ?
N1 Ce1 Si1 115.56(17) 27 26_554 ?
O1 Ce1 Si1 131.60(16) 9 26_554 ?
O1 Ce1 Si1 131.60(16) 5 26_554 ?
N3 Ce1 Si1 168.56(18) 28_455 26_554 ?
Si2 Ce1 Si1 136.40(11) 34 26_554 ?
O2 Sr1 O2 142.9(14) 30 . ?
O2 Sr1 N2 94.0(7) 30 . ?
O2 Sr1 N2 94.0(7) . . ?
O2 Sr1 N1 72.4(7) 30 26_554 ?
O2 Sr1 N1 72.4(7) . 26_554 ?
N2 Sr1 N1 120.7(12) . 26_554 ?
O2 Sr1 O1 76.4(7) 30 26_554 ?
O2 Sr1 O1 76.4(7) . 26_554 ?
N2 Sr1 O1 60.3(7) . 26_554 ?
N1 Sr1 O1 60.5(7) 26_554 26_554 ?
O2 Sr1 N1 68.0(4) 30 28 ?
O2 Sr1 N1 120.4(9) . 28 ?
N2 Sr1 N1 142.6(9) . 28 ?
N1 Sr1 N1 86.0(8) 26_554 28 ?
O1 Sr1 N1 137.2(9) 26_554 28 ?
O2 Sr1 N1 120.4(9) 30 27 ?
O2 Sr1 N1 68.0(4) . 27 ?
N2 Sr1 N1 142.6(9) . 27 ?
N1 Sr1 N1 86.0(8) 26_554 27 ?
O1 Sr1 N1 137.2(9) 26_554 27 ?
N1 Sr1 N1 55.3(6) 28 27 ?
O2 Sr1 O1 142.2(10) 30 9 ?
O2 Sr1 O1 71.3(4) . 9 ?
N2 Sr1 O1 60.5(6) . 9 ?
N1 Sr1 O1 143.6(4) 26_554 9 ?
O1 Sr1 O1 108.3(8) 26_554 9 ?
N1 Sr1 O1 114.3(10) 28 9 ?
N1 Sr1 O1 82.4(6) 27 9 ?
O2 Sr1 O1 71.3(4) 30 5 ?
O2 Sr1 O1 142.2(10) . 5 ?
N2 Sr1 O1 60.5(6) . 5 ?
N1 Sr1 O1 143.6(4) 26_554 5 ?
O1 Sr1 O1 108.3(8) 26_554 5 ?
N1 Sr1 O1 82.4(6) 28 5 ?
N1 Sr1 O1 114.3(10) 27 5 ?
O1 Sr1 O1 71.8(8) 9 5 ?
O2 Sr1 N3 106.8(7) 30 28_455 ?
O2 Sr1 N3 106.8(7) . 28_455 ?
N2 Sr1 N3 102.4(10) . 28_455 ?
N1 Sr1 N3 136.9(11) 26_554 28_455 ?
O1 Sr1 N3 162.6(12) 26_554 28_455 ?
N1 Sr1 N3 56.4(6) 28 28_455 ?
N1 Sr1 N3 56.4(6) 27 28_455 ?
O1 Sr1 N3 58.5(6) 9 28_455 ?
O1 Sr1 N3 58.5(6) 5 28_455 ?
O2 Sr1 Si2 99.6(7) 30 34 ?
O2 Sr1 Si2 99.6(7) . 34 ?
N2 Sr1 Si2 135.6(12) . 34 ?
N1 Sr1 Si2 103.7(9) 26_554 34 ?
O1 Sr1 Si2 164.1(12) 26_554 34 ?
N1 Sr1 Si2 32.7(3) 28 34 ?
N1 Sr1 Si2 32.7(3) 27 34 ?
O1 Sr1 Si2 84.4(8) 9 34 ?
O1 Sr1 Si2 84.4(8) 5 34 ?
N3 Sr1 Si2 33.2(4) 28_455 34 ?
O2 Sr1 Si1 125.4(9) 30 9 ?
O2 Sr1 Si1 73.1(4) . 9 ?
N2 Sr1 Si1 32.3(3) . 9 ?
N1 Sr1 Si1 131.8(9) 26_554 9 ?
O1 Sr1 Si1 79.5(7) 26_554 9 ?
N1 Sr1 Si1 141.1(11) 28 9 ?
N1 Sr1 Si1 110.6(6) 27 9 ?
O1 Sr1 Si1 30.6(3) 9 9 ?
O1 Sr1 Si1 71.2(6) 5 9 ?
N3 Sr1 Si1 85.1(7) 28_455 9 ?
Si2 Sr1 Si1 114.4(9) 34 9 ?
N3 Sr2 N3 50.0(2) 12_554 8_545 ?
N3 Sr2 N3 50.0(2) 12_554 4_455 ?
N3 Sr2 N3 50.0(2) 8_545 4_455 ?
N3 Sr2 N3 144.52(18) 12_554 10_556 ?
N3 Sr2 N3 95.33(5) 8_545 10_556 ?
N3 Sr2 N3 117.20(7) 4_455 10_556 ?
N3 Sr2 N3 144.52(18) 12_554 9_554 ?
N3 Sr2 N3 117.20(7) 8_545 9_554 ?
N3 Sr2 N3 95.33(5) 4_455 9_554 ?
N3 Sr2 N3 51.0(3) 10_556 9_554 ?
N3 Sr2 N3 117.20(7) 12_554 6_565 ?
N3 Sr2 N3 144.52(18) 8_545 6_565 ?
N3 Sr2 N3 95.33(5) 4_455 6_565 ?
N3 Sr2 N3 95.33(5) 10_556 6_565 ?
N3 Sr2 N3 50.0(2) 9_554 6_565 ?
N3 Sr2 N3 95.33(5) 12_554 5_545 ?
N3 Sr2 N3 144.52(18) 8_545 5_545 ?
N3 Sr2 N3 117.20(7) 4_455 5_545 ?
N3 Sr2 N3 117.20(7) 10_556 5_545 ?
N3 Sr2 N3 95.33(5) 9_554 5_545 ?
N3 Sr2 N3 51.0(3) 6_565 5_545 ?
N3 Sr2 N3 95.33(5) 12_554 2_655 ?
N3 Sr2 N3 117.20(7) 8_545 2_655 ?
N3 Sr2 N3 144.52(18) 4_455 2_655 ?
N3 Sr2 N3 95.33(5) 10_556 2_655 ?
N3 Sr2 N3 117.20(7) 9_554 2_655 ?
N3 Sr2 N3 95.33(5) 6_565 2_655 ?
N3 Sr2 N3 50.0(2) 5_545 2_655 ?
N3 Sr2 N3 117.20(7) 12_554 1_455 ?
N3 Sr2 N3 95.33(5) 8_545 1_455 ?
N3 Sr2 N3 144.52(18) 4_455 1_455 ?
N3 Sr2 N3 50.0(2) 10_556 1_455 ?
N3 Sr2 N3 95.33(5) 9_554 1_455 ?
N3 Sr2 N3 117.20(7) 6_565 1_455 ?
N3 Sr2 N3 95.33(5) 5_545 1_455 ?
N3 Sr2 N3 51.0(3) 2_655 1_455 ?
N3 Sr2 N3 51.0(3) 12_554 11_556 ?
N3 Sr2 N3 95.33(5) 8_545 11_556 ?
N3 Sr2 N3 95.33(5) 4_455 11_556 ?
N3 Sr2 N3 144.52(18) 10_556 11_556 ?
N3 Sr2 N3 144.52(18) 9_554 11_556 ?
N3 Sr2 N3 95.33(5) 6_565 11_556 ?
N3 Sr2 N3 50.0(2) 5_545 11_556 ?
N3 Sr2 N3 50.0(2) 2_655 11_556 ?
N3 Sr2 N3 95.33(5) 1_455 11_556 ?
N3 Sr2 N3 95.33(5) 12_554 7_565 ?
N3 Sr2 N3 51.0(3) 8_545 7_565 ?
N3 Sr2 N3 95.33(5) 4_455 7_565 ?
N3 Sr2 N3 50.0(2) 10_556 7_565 ?
N3 Sr2 N3 95.33(5) 9_554 7_565 ?
N3 Sr2 N3 144.52(18) 6_565 7_565 ?
N3 Sr2 N3 144.52(18) 5_545 7_565 ?
N3 Sr2 N3 95.33(5) 2_655 7_565 ?
N3 Sr2 N3 50.0(2) 1_455 7_565 ?
N3 Sr2 N3 117.20(7) 11_556 7_565 ?
N3 Sr2 N3 95.33(5) 12_554 3_655 ?
N3 Sr2 N3 95.33(5) 8_545 3_655 ?
N3 Sr2 N3 51.0(3) 4_455 3_655 ?
N3 Sr2 N3 95.33(5) 10_556 3_655 ?
N3 Sr2 N3 50.0(2) 9_554 3_655 ?
N3 Sr2 N3 50.0(2) 6_565 3_655 ?
N3 Sr2 N3 95.33(5) 5_545 3_655 ?
N3 Sr2 N3 144.52(18) 2_655 3_655 ?
N3 Sr2 N3 144.52(18) 1_455 3_655 ?
N3 Sr2 N3 117.20(7) 11_556 3_655 ?
N3 Sr2 N3 117.20(7) 7_565 3_655 ?
O1 Si1 N1 104.8(4) . . ?
O1 Si1 N2 110.8(3) . 9 ?
N1 Si1 N2 111.6(3) . 9 ?
O1 Si1 N2 110.8(3) . 5 ?
N1 Si1 N2 111.6(3) . 5 ?
N2 Si1 N2 107.2(5) 9 5 ?
O1 Si1 Ce1 52.7(3) . 26 ?
N1 Si1 Ce1 52.1(3) . 26 ?
N2 Si1 Ce1 126.4(3) 9 26 ?
N2 Si1 Ce1 126.4(3) 5 26 ?
O1 Si1 Sr1 64.0(5) . 9 ?
N1 Si1 Sr1 101.1(4) . 9 ?
N2 Si1 Sr1 52.8(4) 9 9 ?
N2 Si1 Sr1 146.8(4) 5 9 ?
Ce1 Si1 Sr1 78.5(3) 26 9 ?
O1 Si1 Sr1 64.0(5) . 5 ?
N1 Si1 Sr1 101.1(4) . 5 ?
N2 Si1 Sr1 146.8(4) 9 5 ?
N2 Si1 Sr1 52.8(4) 5 5 ?
Ce1 Si1 Sr1 78.5(3) 26 5 ?
Sr1 Si1 Sr1 127.0(11) 9 5 ?
O1 Si1 Ce1 65.65(7) . 5 ?
N1 Si1 Ce1 99.59(12) . 5 ?
N2 Si1 Ce1 148.0(2) 9 5 ?
N2 Si1 Ce1 52.0(3) 5 5 ?
Ce1 Si1 Ce1 78.49(4) 26 5 ?
Sr1 Si1 Ce1 128.9(5) 9 5 ?
Sr1 Si1 Ce1 2.0(6) 5 5 ?
O1 Si1 Ce1 65.65(7) . 9 ?
N1 Si1 Ce1 99.59(12) . 9 ?
N2 Si1 Ce1 52.0(3) 9 9 ?
N2 Si1 Ce1 148.0(2) 5 9 ?
Ce1 Si1 Ce1 78.49(4) 26 9 ?
Sr1 Si1 Ce1 2.0(6) 9 9 ?
Sr1 Si1 Ce1 128.9(5) 5 9 ?
Ce1 Si1 Ce1 130.68(13) 5 9 ?
O1 Si1 Sr1 52.4(5) . 26 ?
N1 Si1 Sr1 52.3(5) . 26 ?
N2 Si1 Sr1 126.4(3) 9 26 ?
N2 Si1 Sr1 126.4(3) 5 26 ?
Ce1 Si1 Sr1 0.2(5) 26 26 ?
Sr1 Si1 Sr1 78.40(7) 9 26 ?
Sr1 Si1 Sr1 78.40(7) 5 26 ?
Ce1 Si1 Sr1 78.4(2) 5 26 ?
Ce1 Si1 Sr1 78.4(2) 9 26 ?
O1 Si1 Sr1 101.3(4) . 28_455 ?
N1 Si1 Sr1 36.3(3) . 28_455 ?
N2 Si1 Sr1 141.1(4) 9 28_455 ?
N2 Si1 Sr1 80.0(5) 5 28_455 ?
Ce1 Si1 Sr1 59.8(4) 26 28_455 ?
Sr1 Si1 Sr1 132.9(7) 9 28_455 ?
Sr1 Si1 Sr1 67.8(6) 5 28_455 ?
Ce1 Si1 Sr1 66.0(3) 5 28_455 ?
Ce1 Si1 Sr1 131.9(4) 9 28_455 ?
Sr1 Si1 Sr1 59.9(6) 26 28_455 ?
O1 Si1 Sr1 101.3(4) . 27_545 ?
N1 Si1 Sr1 36.3(3) . 27_545 ?
N2 Si1 Sr1 80.0(5) 9 27_545 ?
N2 Si1 Sr1 141.1(4) 5 27_545 ?
Ce1 Si1 Sr1 59.8(4) 26 27_545 ?
Sr1 Si1 Sr1 67.8(6) 9 27_545 ?
Sr1 Si1 Sr1 132.9(7) 5 27_545 ?
Ce1 Si1 Sr1 131.9(4) 5 27_545 ?
Ce1 Si1 Sr1 66.0(3) 9 27_545 ?
Sr1 Si1 Sr1 59.9(6) 26 27_545 ?
Sr1 Si1 Sr1 72.5(7) 28_455 27_545 ?
N1 Si2 N1 106.3(5) 6 5 ?
N1 Si2 N3 109.1(2) 6 6_565 ?
N1 Si2 N3 109.1(2) 5 6_565 ?
N1 Si2 N3 109.1(2) 6 5_545 ?
N1 Si2 N3 109.1(2) 5 5_545 ?
N3 Si2 N3 113.8(8) 6_565 5_545 ?
N1 Si2 Sr1 68.5(3) 6 32_545 ?
N1 Si2 Sr1 68.5(3) 5 32_545 ?
N3 Si2 Sr1 175.5(7) 6_565 32_545 ?
N3 Si2 Sr1 70.7(7) 5_545 32_545 ?
N1 Si2 Sr1 68.5(3) 6 31_554 ?
N1 Si2 Sr1 68.5(3) 5 31_554 ?
N3 Si2 Sr1 70.7(7) 6_565 31_554 ?
N3 Si2 Sr1 175.5(7) 5_545 31_554 ?
Sr1 Si2 Sr1 104.8(11) 32_545 31_554 ?
N1 Si2 Ce1 67.61(16) 6 31_554 ?
N1 Si2 Ce1 67.61(16) 5 31_554 ?
N3 Si2 Ce1 72.5(4) 6_565 31_554 ?
N3 Si2 Ce1 173.7(4) 5_545 31_554 ?
Sr1 Si2 Ce1 103.0(5) 32_545 31_554 ?
Sr1 Si2 Ce1 1.8(6) 31_554 31_554 ?
N1 Si2 Ce1 67.61(16) 6 32_545 ?
N1 Si2 Ce1 67.61(16) 5 32_545 ?
N3 Si2 Ce1 173.7(4) 6_565 32_545 ?
N3 Si2 Ce1 72.5(4) 5_545 32_545 ?
Sr1 Si2 Ce1 1.8(6) 32_545 32_545 ?
Sr1 Si2 Ce1 103.0(5) 31_554 32_545 ?
Ce1 Si2 Ce1 101.16(15) 31_554 32_545 ?
N1 Si2 Sr2 126.9(3) 6 . ?
N1 Si2 Sr2 126.9(3) 5 . ?
N3 Si2 Sr2 56.9(4) 6_565 . ?
N3 Si2 Sr2 56.9(4) 5_545 . ?
Sr1 Si2 Sr2 127.6(6) 32_545 . ?
Sr1 Si2 Sr2 127.6(6) 31_554 . ?
Ce1 Si2 Sr2 129.42(7) 31_554 . ?
Ce1 Si2 Sr2 129.42(7) 32_545 . ?
N1 Si2 Ce1 89.4(3) 6 30 ?
N1 Si2 Ce1 16.9(3) 5 30 ?
N3 Si2 Ce1 116.1(3) 6_565 30 ?
N3 Si2 Ce1 116.1(3) 5_545 30 ?
Sr1 Si2 Ce1 60.5(4) 32_545 30 ?
Sr1 Si2 Ce1 60.5(4) 31_554 30 ?
Ce1 Si2 Ce1 59.20(6) 31_554 30 ?
Ce1 Si2 Ce1 59.20(6) 32_545 30 ?
Sr2 Si2 Ce1 143.75(5) . 30 ?
N1 Si2 Ce1 16.9(3) 6 29_544 ?
N1 Si2 Ce1 89.4(3) 5 29_544 ?
N3 Si2 Ce1 116.1(3) 6_565 29_544 ?
N3 Si2 Ce1 116.1(3) 5_545 29_544 ?
Sr1 Si2 Ce1 60.5(4) 32_545 29_544 ?
Sr1 Si2 Ce1 60.5(4) 31_554 29_544 ?
Ce1 Si2 Ce1 59.20(6) 31_554 29_544 ?
Ce1 Si2 Ce1 59.20(6) 32_545 29_544 ?
Sr2 Si2 Ce1 143.75(5) . 29_544 ?
Ce1 Si2 Ce1 72.49(10) 30 29_544 ?
N1 Si2 Sr1 88.4(5) 6 30 ?
N1 Si2 Sr1 17.9(5) 5 30 ?
N3 Si2 Sr1 116.5(3) 6_565 30 ?
N3 Si2 Sr1 116.5(3) 5_545 30 ?
Sr1 Si2 Sr1 60.1(4) 32_545 30 ?
Sr1 Si2 Sr1 60.1(4) 31_554 30 ?
Ce1 Si2 Sr1 58.75(19) 31_554 30 ?
Ce1 Si2 Sr1 58.75(19) 32_545 30 ?
Sr2 Si2 Sr1 144.8(4) . 30 ?
Ce1 Si2 Sr1 1.0(4) 30 30 ?
Ce1 Si2 Sr1 71.5(4) 29_544 30 ?
O1 Al1 N2 99.8(4) 26 1_556 ?
O1 Al1 N3 112.9(4) 26 9 ?
N2 Al1 N3 112.7(3) 1_556 9 ?
O1 Al1 N3 112.9(4) 26 6_566 ?
N2 Al1 N3 112.7(3) 1_556 6_566 ?
N3 Al1 N3 106.0(6) 9 6_566 ?
O1 Al1 Ce1 48.6(3) 26 1_556 ?
N2 Al1 Ce1 51.2(3) 1_556 1_556 ?
N3 Al1 Ce1 127.0(3) 9 1_556 ?
N3 Al1 Ce1 127.0(3) 6_566 1_556 ?
O1 Al1 Sr1 50.5(6) 26 1_556 ?
N2 Al1 Sr1 49.3(6) 1_556 1_556 ?
N3 Al1 Sr1 127.0(3) 9 1_556 ?
N3 Al1 Sr1 127.0(3) 6_566 1_556 ?
Ce1 Al1 Sr1 2.0(6) 1_556 1_556 ?
O1 Al1 Sr1 58.0(4) 26 36 ?
N2 Al1 Sr1 100.6(3) 1_556 36 ?
N3 Al1 Sr1 59.3(5) 9 36 ?
N3 Al1 Sr1 146.7(4) 6_566 36 ?
Ce1 Al1 Sr1 73.8(2) 1_556 36 ?
Sr1 Al1 Sr1 74.8(5) 1_556 36 ?
O1 Al1 Sr1 58.0(4) 26 31 ?
N2 Al1 Sr1 100.6(3) 1_556 31 ?
N3 Al1 Sr1 146.7(4) 9 31 ?
N3 Al1 Sr1 59.3(5) 6_566 31 ?
Ce1 Al1 Sr1 73.8(2) 1_556 31 ?
Sr1 Al1 Sr1 74.8(5) 1_556 31 ?
Sr1 Al1 Sr1 114.9(9) 36 31 ?
O1 Al1 Ce1 57.65(5) 26 36 ?
N2 Al1 Ce1 99.87(15) 1_556 36 ?
N3 Al1 Ce1 59.9(4) 9 36 ?
N3 Al1 Ce1 147.4(2) 6_566 36 ?
Ce1 Al1 Ce1 72.97(6) 1_556 36 ?
Sr1 Al1 Ce1 73.9(2) 1_556 36 ?
Sr1 Al1 Ce1 0.9(3) 36 36 ?
Sr1 Al1 Ce1 114.7(4) 31 36 ?
O1 Al1 Ce1 57.65(5) 26 31 ?
N2 Al1 Ce1 99.87(15) 1_556 31 ?
N3 Al1 Ce1 147.4(2) 9 31 ?
N3 Al1 Ce1 59.9(4) 6_566 31 ?
Ce1 Al1 Ce1 72.97(6) 1_556 31 ?
Sr1 Al1 Ce1 73.9(2) 1_556 31 ?
Sr1 Al1 Ce1 114.7(4) 36 31 ?
Sr1 Al1 Ce1 0.9(3) 31 31 ?
Ce1 Al1 Ce1 114.46(9) 36 31 ?
O1 Al1 Sr2 162.4(3) 26 1_556 ?
N2 Al1 Sr2 97.8(3) 1_556 1_556 ?
N3 Al1 Sr2 59.4(4) 9 1_556 ?
N3 Al1 Sr2 59.4(4) 6_566 1_556 ?
Ce1 Al1 Sr2 149.00(10) 1_556 1_556 ?
Sr1 Al1 Sr2 147.0(5) 1_556 1_556 ?
Sr1 Al1 Sr2 118.4(4) 36 1_556 ?
Sr1 Al1 Sr2 118.4(4) 31 1_556 ?
Ce1 Al1 Sr2 119.04(5) 36 1_556 ?
Ce1 Al1 Sr2 119.04(5) 31 1_556 ?
Si1 O1 Al1 162.2(5) . 26_554 ?
Si1 O1 Ce1 96.1(3) . 26 ?
Al1 O1 Ce1 101.7(4) 26_554 26 ?
Si1 O1 Sr1 97.8(7) . 26 ?
Al1 O1 Sr1 100.1(7) 26_554 26 ?
Ce1 O1 Sr1 1.6(7) 26 26 ?
Si1 O1 Sr1 85.4(6) . 9 ?
Al1 O1 Sr1 92.8(6) 26_554 9 ?
Ce1 O1 Sr1 95.8(4) 26 9 ?
Sr1 O1 Sr1 95.9(4) 26 9 ?
Si1 O1 Sr1 85.4(6) . 5 ?
Al1 O1 Sr1 92.8(6) 26_554 5 ?
Ce1 O1 Sr1 95.8(4) 26 5 ?
Sr1 O1 Sr1 95.9(4) 26 5 ?
Sr1 O1 Sr1 165.9(8) 9 5 ?
Si1 O1 Ce1 84.30(16) . 5 ?
Al1 O1 Ce1 94.20(16) 26_554 5 ?
Ce1 O1 Ce1 94.55(15) 26 5 ?
Sr1 O1 Ce1 94.70(15) 26 5 ?
Sr1 O1 Ce1 166.1(5) 9 5 ?
Sr1 O1 Ce1 1.7(5) 5 5 ?
Si1 O1 Ce1 84.30(16) . 9 ?
Al1 O1 Ce1 94.20(16) 26_554 9 ?
Ce1 O1 Ce1 94.56(15) 26 9 ?
Sr1 O1 Ce1 94.70(15) 26 9 ?
Sr1 O1 Ce1 1.7(5) 9 9 ?
Sr1 O1 Ce1 166.1(5) 5 9 ?
Ce1 O1 Ce1 166.1(3) 5 9 ?
Ce1 O2 Ce1 115.52(6) 36_554 4_565 ?
Ce1 O2 Ce1 97.95(11) 36_554 34 ?
Ce1 O2 Ce1 115.52(6) 4_565 34 ?
Ce1 O2 Ce1 115.52(6) 36_554 . ?
Ce1 O2 Ce1 97.95(11) 4_565 . ?
Ce1 O2 Ce1 115.52(6) 34 . ?
Ce1 O2 Sr1 2.8(8) 36_554 36_554 ?
Ce1 O2 Sr1 117.4(7) 4_565 36_554 ?
Ce1 O2 Sr1 98.6(6) 34 36_554 ?
Ce1 O2 Sr1 112.9(7) . 36_554 ?
Ce1 O2 Sr1 98.6(6) 36_554 34 ?
Ce1 O2 Sr1 112.9(7) 4_565 34 ?
Ce1 O2 Sr1 2.8(8) 34 34 ?
Ce1 O2 Sr1 117.4(7) . 34 ?
Sr1 O2 Sr1 99.4(13) 36_554 34 ?
Ce1 O2 Sr1 117.4(7) 36_554 . ?
Ce1 O2 Sr1 98.6(6) 4_565 . ?
Ce1 O2 Sr1 112.9(7) 34 . ?
Ce1 O2 Sr1 2.8(8) . . ?
Sr1 O2 Sr1 114.7(7) 36_554 . ?
Sr1 O2 Sr1 114.7(7) 34 . ?
Ce1 O2 Sr1 112.9(7) 36_554 4_565 ?
Ce1 O2 Sr1 2.8(8) 4_565 4_565 ?
Ce1 O2 Sr1 117.4(7) 34 4_565 ?
Ce1 O2 Sr1 98.6(6) . 4_565 ?
Sr1 O2 Sr1 114.7(7) 36_554 4_565 ?
Sr1 O2 Sr1 114.7(7) 34 4_565 ?
Sr1 O2 Sr1 99.4(13) . 4_565 ?
Si2 N1 Si1 112.2(5) 9 . ?
Si2 N1 Ce1 152.0(4) 9 26 ?
Si1 N1 Ce1 95.8(3) . 26 ?
Si2 N1 Sr1 150.8(7) 9 26 ?
Si1 N1 Sr1 97.0(7) . 26 ?
Ce1 N1 Sr1 1.2(7) 26 26 ?
Si2 N1 Sr1 78.8(5) 9 28_455 ?
Si1 N1 Sr1 123.4(4) . 28_455 ?
Ce1 N1 Sr1 86.0(6) 26 28_455 ?
Sr1 N1 Sr1 85.3(5) 26 28_455 ?
Si2 N1 Sr1 78.8(5) 9 27_545 ?
Si1 N1 Sr1 123.4(4) . 27_545 ?
Ce1 N1 Sr1 86.0(6) 26 27_545 ?
Sr1 N1 Sr1 85.3(5) 26 27_545 ?
Sr1 N1 Sr1 113.2(8) 28_455 27_545 ?
Si2 N1 Ce1 80.43(18) 9 27_545 ?
Si1 N1 Ce1 124.37(12) . 27_545 ?
Ce1 N1 Ce1 83.81(19) 26 27_545 ?
Sr1 N1 Ce1 83.2(4) 26 27_545 ?
Sr1 N1 Ce1 112.1(4) 28_455 27_545 ?
Sr1 N1 Ce1 2.3(7) 27_545 27_545 ?
Si2 N1 Ce1 80.43(18) 9 28_455 ?
Si1 N1 Ce1 124.37(12) . 28_455 ?
Ce1 N1 Ce1 83.81(19) 26 28_455 ?
Sr1 N1 Ce1 83.2(4) 26 28_455 ?
Sr1 N1 Ce1 2.3(7) 28_455 28_455 ?
Sr1 N1 Ce1 112.1(4) 27_545 28_455 ?
Ce1 N1 Ce1 110.9(3) 27_545 28_455 ?
Si2 N1 Sr1 122.0(4) 9 9 ?
Si1 N1 Sr1 53.9(4) . 9 ?
Ce1 N1 Sr1 74.3(4) 26 9 ?
Sr1 N1 Sr1 75.10(15) 26 9 ?
Sr1 N1 Sr1 159.2(3) 28_455 9 ?
Sr1 N1 Sr1 72.8(4) 27_545 9 ?
Ce1 N1 Sr1 73.1(5) 27_545 9 ?
Ce1 N1 Sr1 157.4(5) 28_455 9 ?
Si2 N1 Sr1 122.0(4) 9 5 ?
Si1 N1 Sr1 53.9(4) . 5 ?
Ce1 N1 Sr1 74.3(4) 26 5 ?
Sr1 N1 Sr1 75.10(15) 26 5 ?
Sr1 N1 Sr1 72.8(4) 28_455 5 ?
Sr1 N1 Sr1 159.2(3) 27_545 5 ?
Ce1 N1 Sr1 157.4(5) 27_545 5 ?
Ce1 N1 Sr1 73.1(5) 28_455 5 ?
Sr1 N1 Sr1 94.9(9) 9 5 ?
Si2 N1 Ce1 120.70(19) 9 9 ?
Si1 N1 Ce1 55.30(12) . 9 ?
Ce1 N1 Ce1 74.95(13) 26 9 ?
Sr1 N1 Ce1 75.7(4) 26 9 ?
Sr1 N1 Ce1 160.2(6) 28_455 9 ?
Sr1 N1 Ce1 71.1(3) 27_545 9 ?
Ce1 N1 Ce1 71.38(6) 27_545 9 ?
Ce1 N1 Ce1 158.3(3) 28_455 9 ?
Sr1 N1 Ce1 1.8(5) 9 9 ?
Sr1 N1 Ce1 96.7(4) 5 9 ?
Si2 N1 Ce1 120.70(19) 9 5 ?
Si1 N1 Ce1 55.30(12) . 5 ?
Ce1 N1 Ce1 74.95(13) 26 5 ?
Sr1 N1 Ce1 75.7(4) 26 5 ?
Sr1 N1 Ce1 71.1(3) 28_455 5 ?
Sr1 N1 Ce1 160.2(6) 27_545 5 ?
Ce1 N1 Ce1 158.3(3) 27_545 5 ?
Ce1 N1 Ce1 71.38(6) 28_455 5 ?
Sr1 N1 Ce1 96.7(4) 9 5 ?
Sr1 N1 Ce1 1.8(5) 5 5 ?
Ce1 N1 Ce1 98.54(19) 9 5 ?
Si1 N2 Si1 118.0(4) 9 5 ?
Si1 N2 Al1 119.0(2) 9 1_554 ?
Si1 N2 Al1 119.0(2) 5 1_554 ?
Si1 N2 Sr1 94.9(5) 9 . ?
Si1 N2 Sr1 94.9(5) 5 . ?
Al1 N2 Sr1 99.9(8) 1_554 . ?
Si1 N2 Ce1 96.3(3) 9 . ?
Si1 N2 Ce1 96.3(3) 5 . ?
Al1 N2 Ce1 97.1(3) 1_554 . ?
Sr1 N2 Ce1 2.7(8) . . ?
Si2 N3 Al1 121.4(2) 9_655 5 ?
Si2 N3 Al1 121.4(2) 9_655 12_665 ?
Al1 N3 Al1 115.1(5) 5 12_665 ?
Si2 N3 Sr1 76.0(7) 9_655 28 ?
Al1 N3 Sr1 89.9(5) 5 28 ?
Al1 N3 Sr1 89.9(5) 12_665 28 ?
Si2 N3 Ce1 75.3(4) 9_655 28 ?
Al1 N3 Ce1 90.3(4) 5 28 ?
Al1 N3 Ce1 90.3(4) 12_665 28 ?
Sr1 N3 Ce1 0.7(6) 28 28 ?
Si2 N3 Sr2 97.6(4) 9_655 1_655 ?
Al1 N3 Sr2 93.5(4) 5 1_655 ?
Al1 N3 Sr2 93.5(4) 12_665 1_655 ?
Sr1 N3 Sr2 173.6(6) 28 1_655 ?
Ce1 N3 Sr2 172.9(3) 28 1_655 ?

loop_
_geom_bond_atom_site_label_1
_geom_bond_atom_site_label_2
_geom_bond_distance
_geom_bond_site_symmetry_2
_geom_bond_publ_flag
Ce1 O2 2.4584(11) 30 ?
Ce1 O2 2.4584(11) . ?
Ce1 N1 2.562(9) 26_554 ?
Ce1 O1 2.584(9) 26_554 ?
Ce1 N2 2.651(9) . ?
Ce1 N1 2.973(5) 28 ?
Ce1 N1 2.973(5) 27 ?
Ce1 O1 3.060(3) 9 ?
Ce1 O1 3.060(3) 5 ?
Ce1 N3 3.126(12) 28_455 ?
Ce1 Si2 3.170(4) 34 ?
Ce1 Si1 3.230(4) 26_554 ?
Sr1 O2 2.495(10) 30 ?
Sr1 O2 2.495(10) . ?
Sr1 N2 2.63(3) . ?
Sr1 N1 2.68(3) 26_554 ?
Sr1 O1 2.69(3) 26_554 ?
Sr1 N1 2.93(3) 28 ?
Sr1 N1 2.93(3) 27 ?
Sr1 O1 2.97(2) 9 ?
Sr1 O1 2.97(2) 5 ?
Sr1 N3 3.01(3) 28_455 ?
Sr1 Si2 3.09(3) 34 ?
Sr1 Si1 3.29(3) 9 ?
Sr2 N3 3.392(11) 12_554 ?
Sr2 N3 3.392(11) 8_545 ?
Sr2 N3 3.392(11) 4_455 ?
Sr2 N3 3.392(11) 10_556 ?
Sr2 N3 3.392(11) 9_554 ?
Sr2 N3 3.392(11) 6_565 ?
Sr2 N3 3.392(11) 5_545 ?
Sr2 N3 3.392(11) 2_655 ?
Sr2 N3 3.392(11) 1_455 ?
Sr2 N3 3.392(11) 11_556 ?
Sr2 N3 3.392(11) 7_565 ?
Sr2 N3 3.392(11) 3_655 ?
Si1 O1 1.682(8) . ?
Si1 N1 1.725(7) . ?
Si1 N2 1.765(4) 9 ?
Si1 N2 1.765(4) 5 ?
Si1 Ce1 3.230(4) 26 ?
Si1 Sr1 3.29(3) 9 ?
Si1 Sr1 3.29(3) 5 ?
Si1 Ce1 3.342(3) 5 ?
Si1 Ce1 3.342(3) 9 ?
Si1 Sr1 3.36(3) 26 ?
Si1 Sr1 4.14(2) 28_455 ?
Si1 Sr1 4.14(2) 27_545 ?
Si2 N1 1.702(8) 6 ?
Si2 N1 1.702(8) 5 ?
Si2 N3 1.745(8) 6_565 ?
Si2 N3 1.745(8) 5_545 ?
Si2 Sr1 3.09(3) 32_545 ?
Si2 Sr1 3.09(3) 31_554 ?
Si2 Ce1 3.170(4) 31_554 ?
Si2 Ce1 3.170(4) 32_545 ?
Si2 Ce1 4.142(4) 30 ?
Si2 Ce1 4.142(4) 29_544 ?
Si2 Sr1 4.24(3) 30 ?
Al1 O1 1.708(8) 26 ?
Al1 N2 1.784(8) 1_556 ?
Al1 N3 1.795(4) 9 ?
Al1 N3 1.795(4) 6_566 ?
Al1 Ce1 3.374(4) 1_556 ?
Al1 Sr1 3.43(3) 1_556 ?
Al1 Sr1 3.50(3) 36 ?
Al1 Sr1 3.50(3) 31 ?
Al1 Ce1 3.612(4) 36 ?
Al1 Ce1 3.612(4) 31 ?
Al1 Sr2 3.934(2) 1_556 ?
O1 Al1 1.708(8) 26_554 ?
O1 Ce1 2.584(9) 26 ?
O1 Sr1 2.69(3) 26 ?
O1 Sr1 2.97(3) 9 ?
O1 Sr1 2.97(2) 5 ?
O1 Ce1 3.060(3) 5 ?
O1 Ce1 3.060(3) 9 ?
O2 Ce1 2.4584(11) 36_554 ?
O2 Ce1 2.4584(11) 4_565 ?
O2 Ce1 2.4584(11) 34 ?
O2 Sr1 2.495(10) 36_554 ?
O2 Sr1 2.495(10) 34 ?
O2 Sr1 2.495(10) 4_565 ?
N1 Si2 1.702(8) 9 ?
N1 Ce1 2.562(9) 26 ?
N1 Sr1 2.68(3) 26 ?
N1 Sr1 2.93(3) 28_455 ?
N1 Sr1 2.93(3) 27_545 ?
N1 Ce1 2.973(5) 27_545 ?
N1 Ce1 2.973(5) 28_455 ?
N1 Sr1 4.00(2) 9 ?
N1 Sr1 4.00(2) 5 ?
N1 Ce1 4.008(5) 9 ?
N1 Ce1 4.008(5) 5 ?
N2 Si1 1.765(4) 9 ?
N2 Si1 1.765(4) 5 ?
N2 Al1 1.784(8) 1_554 ?
N3 Si2 1.745(8) 9_655 ?
N3 Al1 1.795(4) 5 ?
N3 Al1 1.795(4) 12_665 ?
N3 Sr1 3.01(3) 28 ?
N3 Ce1 3.126(12) 28 ?
N3 Sr2 3.392(11) 1_655 ?
